data_4332544
loop_
_publ_author_name
'Wu, Gang'
'Wang, Xiao-Feng'
'Okamura, Taka-aki'
'Sun, Wei-Yin'
'Ueyama, Norikazu'

_publ_section_title
;
 Syntheses, Structures, and Photoluminescence Properties of Metal(II)
 Halide Complexes with Pyridine-Containing Flexible Tripodal Ligands
;
_journal_issue 21
_journal_name_full 'Inorganic Chemistry'
_journal_page_first 8523
_journal_page_last 8532
_journal_paper_doi 10.1021/ic060493u
_journal_volume 45
_journal_year 2006
_chemical_formula_moiety 'C24 H21 Br4 Hg2 N3 O3 '
_chemical_formula_sum 'C24 H21 Br4 Hg2 N3 O3'
_chemical_formula_weight 1120.26
_chemical_name_systematic
; 
[Hg2Br4(L4)]
;
_space_group_IT_number 61
_symmetry_cell_setting orthorhombic
_symmetry_Int_Tables_number 61
_symmetry_space_group_name_Hall '-P 2ac 2ab'
_symmetry_space_group_name_H-M 'P b c a'
_atom_sites_solution_hydrogens geom
_atom_sites_solution_primary direct
_atom_sites_solution_secondary difmap
_audit_creation_date 'Sat Jan  1 15:48:17 2005'
_audit_creation_method SHELXL-97
_cell_angle_alpha 90.00
_cell_angle_beta 90.00
_cell_angle_gamma 90.00
_cell_formula_units_Z 8
_cell_length_a 7.7648(18)
_cell_length_b 25.174(6)
_cell_length_c 28.672(5)
_cell_measurement_reflns_used 23628
_cell_measurement_temperature 200
_cell_measurement_theta_max 27.7
_cell_measurement_theta_min 3.1
_cell_volume 5605(2)
_computing_structure_refinement 'SHELXL-97 (Sheldrick, 1997)'
_computing_structure_solution 'SHELXS-97 (Sheldrick, 1997)'
_diffrn_ambient_temperature 200
_diffrn_detector_area_resol_mean 10.00
_diffrn_measured_fraction_theta_full 0.997
_diffrn_measured_fraction_theta_max 0.997
_diffrn_measurement_device_type 'Rigaku RAXIS-RAPID Imaging Plate'
_diffrn_measurement_method \w
_diffrn_radiation_monochromator graphite
_diffrn_radiation_source 'fine-focus sealed tube'
_diffrn_radiation_type MoK\a
_diffrn_radiation_wavelength 0.71075
_diffrn_reflns_av_R_equivalents 0.0914
_diffrn_reflns_av_sigmaI/netI 0.0498
_diffrn_reflns_limit_h_max 10
_diffrn_reflns_limit_h_min -10
_diffrn_reflns_limit_k_max 32
_diffrn_reflns_limit_k_min -32
_diffrn_reflns_limit_l_max 36
_diffrn_reflns_limit_l_min -37
_diffrn_reflns_number 49777
_diffrn_reflns_theta_full 27.48
_diffrn_reflns_theta_max 27.48
_diffrn_reflns_theta_min 3.09
_exptl_absorpt_coefficient_mu 16.679
_exptl_absorpt_correction_T_max 0.082
_exptl_absorpt_correction_T_min 0.078
_exptl_absorpt_correction_type multi-scan
_exptl_absorpt_process_details '(Higashi, 1995)'
_exptl_crystal_colour light-brown
_exptl_crystal_density_diffrn 2.655
_exptl_crystal_density_method 'not measured'
_exptl_crystal_description block
_exptl_crystal_F_000 4080
_exptl_crystal_size_max 0.150
_exptl_crystal_size_mid 0.150
_exptl_crystal_size_min 0.150
_refine_diff_density_max 1.789
_refine_diff_density_min -3.262
_refine_diff_density_rms 0.277
_refine_ls_extinction_method none
_refine_ls_goodness_of_fit_ref 1.044
_refine_ls_hydrogen_treatment constr
_refine_ls_matrix_type full
_refine_ls_number_parameters 325
_refine_ls_number_reflns 6402
_refine_ls_number_restraints 0
_refine_ls_restrained_S_all 1.044
_refine_ls_R_factor_all 0.0894
_refine_ls_R_factor_gt 0.0570
_refine_ls_shift/su_max 0.001
_refine_ls_shift/su_mean 0.000
_refine_ls_structure_factor_coef Fsqd
_refine_ls_weighting_details 'calc w=1/[\s^2^(Fo^2^)+(0.0518P)^2^+94.1702P] where P=(Fo^2^+2Fc^2^)/3'
_refine_ls_weighting_scheme calc
_refine_ls_wR_factor_gt 0.1247
_refine_ls_wR_factor_ref 0.1383
_reflns_number_gt 4478
_reflns_number_total 6402
_reflns_threshold_expression I>2\s(I)
_cod_data_source_file ic060493usup1.cif
_cod_data_source_block 6
_cod_original_cell_volume 5604(2)
_cod_database_code 4332544

loop_
_symmetry_equiv_pos_as_xyz
'x, y, z'
'x+1/2, -y+1/2, -z'
'-x, y+1/2, -z+1/2'
'-x+1/2, -y, z+1/2'
'-x, -y, -z'
'-x-1/2, y-1/2, z'
'x, -y-1/2, z-1/2'
'x-1/2, y, -z-1/2'

loop_
_atom_site_label
_atom_site_type_symbol
_atom_site_fract_x
_atom_site_fract_y
_atom_site_fract_z
_atom_site_U_iso_or_equiv
_atom_site_adp_type
_atom_site_occupancy
_atom_site_symmetry_multiplicity
_atom_site_calc_flag
_atom_site_refinement_flags
Hg1 Hg 0.48708(5) 0.322752(17) 0.105873(14) 0.03134(13) Uani 1 1 d .
Hg2 Hg 0.49635(7) 0.37970(2) 0.729213(16) 0.04409(16) Uani 1 1 d .
Br1 Br 0.32930(17) 0.39826(5) 0.06734(4) 0.0441(3) Uani 1 1 d .
Br2 Br 0.76444(16) 0.27607(5) 0.08771(4) 0.0402(3) Uani 1 1 d .
Br3 Br 0.32002(16) 0.30828(5) 0.76953(4) 0.0400(3) Uani 1 1 d .
Br4 Br 0.67838(18) 0.44921(5) 0.76948(5) 0.0505(4) Uani 1 1 d .
O1 O 0.3233(12) 0.4387(3) 0.3278(2) 0.041(2) Uani 1 1 d .
O3 O 0.0422(10) 0.5807(3) 0.3980(2) 0.0325(18) Uani 1 1 d .
O5 O 0.3113(10) 0.4539(3) 0.4969(2) 0.0339(18) Uani 1 1 d .
N11 N 0.4815(12) 0.3444(4) 0.1846(3) 0.029(2) Uani 1 1 d .
N31 N 0.2756(12) 0.2533(3) 0.0990(3) 0.030(2) Uani 1 1 d .
N51 N 0.5069(12) 0.3929(4) 0.6515(3) 0.030(2) Uani 1 1 d .
C1 C 0.2750(14) 0.4618(4) 0.3699(3) 0.029(2) Uani 1 1 d .
C2 C 0.1825(14) 0.5081(4) 0.3650(3) 0.026(2) Uani 1 1 d .
H1 H 0.1540 0.5215 0.3350 0.031 Uiso 1 1 calc R
C3 C 0.1323(14) 0.5346(4) 0.4050(4) 0.027(2) Uani 1 1 d .
C4 C 0.1763(13) 0.5154(4) 0.4500(3) 0.025(2) Uani 1 1 d .
H2 H 0.1401 0.5334 0.4775 0.030 Uiso 1 1 calc R
C5 C 0.2743(13) 0.4694(4) 0.4525(3) 0.026(2) Uani 1 1 d .
C6 C 0.3265(15) 0.4416(4) 0.4127(4) 0.032(3) Uani 1 1 d .
H3 H 0.3942 0.4103 0.4149 0.038 Uiso 1 1 calc R
C11 C 0.4260(15) 0.3919(4) 0.3280(4) 0.032(2) Uani 1 1 d .
H4 H 0.3686 0.3634 0.3461 0.038 Uiso 1 1 calc R
H5 H 0.5399 0.3991 0.3421 0.038 Uiso 1 1 calc R
C12 C 0.5200(15) 0.3114(4) 0.2194(4) 0.035(3) Uani 1 1 d .
H6 H 0.5591 0.2767 0.2120 0.042 Uiso 1 1 calc R
C13 C 0.5051(15) 0.3258(4) 0.2661(4) 0.029(2) Uani 1 1 d .
H7 H 0.5360 0.3012 0.2898 0.035 Uiso 1 1 calc R
C14 C 0.4457(15) 0.3756(4) 0.2782(3) 0.027(2) Uani 1 1 d .
C15 C 0.4108(16) 0.4109(4) 0.2422(4) 0.035(3) Uani 1 1 d .
H8 H 0.3764 0.4463 0.2487 0.041 Uiso 1 1 calc R
C16 C 0.4271(17) 0.3934(5) 0.1960(4) 0.036(3) Uani 1 1 d .
H9 H 0.3983 0.4173 0.1716 0.043 Uiso 1 1 calc R
C31 C 0.0056(14) 0.6119(4) 0.4375(4) 0.029(2) Uani 1 1 d .
H10 H 0.1143 0.6212 0.4536 0.035 Uiso 1 1 calc R
H11 H -0.0665 0.5913 0.4595 0.035 Uiso 1 1 calc R
C32 C 0.2294(14) 0.2420(4) 0.0537(4) 0.029(2) Uani 1 1 d .
H12 H 0.2625 0.2658 0.0296 0.035 Uiso 1 1 calc R
C33 C 0.1368(13) 0.1971(4) 0.0421(4) 0.027(2) Uani 1 1 d .
H13 H 0.1070 0.1906 0.0105 0.033 Uiso 1 1 calc R
C34 C 0.0872(12) 0.1617(4) 0.0762(3) 0.024(2) Uani 1 1 d .
C35 C 0.1252(15) 0.1739(5) 0.1221(4) 0.033(3) Uani 1 1 d .
H14 H 0.0875 0.1516 0.1469 0.040 Uiso 1 1 calc R
C36 C 0.2216(14) 0.2202(4) 0.1312(4) 0.030(2) Uani 1 1 d .
H15 H 0.2492 0.2281 0.1628 0.035 Uiso 1 1 calc R
C51 C 0.4266(15) 0.4123(4) 0.5038(3) 0.029(2) Uani 1 1 d .
H16 H 0.5366 0.4201 0.4876 0.034 Uiso 1 1 calc R
H17 H 0.3787 0.3791 0.4907 0.034 Uiso 1 1 calc R
C52 C 0.4323(16) 0.4358(4) 0.6340(4) 0.033(3) Uani 1 1 d .
H18 H 0.3950 0.4624 0.6552 0.040 Uiso 1 1 calc R
C53 C 0.4049(15) 0.4448(4) 0.5869(4) 0.030(2) Uani 1 1 d .
H19 H 0.3514 0.4765 0.5764 0.036 Uiso 1 1 calc R
C54 C 0.4575(12) 0.4061(4) 0.5554(3) 0.024(2) Uani 1 1 d .
C55 C 0.5421(14) 0.3610(4) 0.5733(4) 0.029(2) Uani 1 1 d .
H20 H 0.5831 0.3342 0.5527 0.035 Uiso 1 1 calc R
C56 C 0.5654(15) 0.3558(4) 0.6207(4) 0.030(2) Uani 1 1 d .
H21 H 0.6239 0.3254 0.6323 0.036 Uiso 1 1 calc R

loop_
_atom_site_aniso_label
_atom_site_aniso_U_11
_atom_site_aniso_U_22
_atom_site_aniso_U_33
_atom_site_aniso_U_23
_atom_site_aniso_U_13
_atom_site_aniso_U_12
Hg1 0.0331(2) 0.0322(2) 0.0287(2) -0.00558(17) -0.00282(18) 0.00374(19)
Hg2 0.0529(3) 0.0462(3) 0.0331(2) 0.0046(2) -0.0031(2) -0.0084(2)
Br1 0.0428(7) 0.0465(7) 0.0429(7) 0.0147(6) -0.0091(5) 0.0051(6)
Br2 0.0341(6) 0.0353(6) 0.0512(7) -0.0066(5) 0.0016(5) 0.0060(5)
Br3 0.0374(7) 0.0327(6) 0.0499(7) 0.0075(5) 0.0071(5) 0.0016(5)
Br4 0.0490(8) 0.0361(7) 0.0665(9) -0.0106(6) -0.0150(7) 0.0059(6)
O1 0.067(6) 0.040(5) 0.015(3) -0.004(3) -0.001(4) 0.022(4)
O3 0.039(5) 0.034(4) 0.024(4) -0.003(3) -0.003(3) 0.010(3)
O5 0.041(5) 0.041(5) 0.020(3) 0.005(3) 0.005(3) 0.014(4)
N11 0.043(6) 0.026(5) 0.017(4) -0.005(3) -0.001(4) 0.010(4)
N31 0.041(6) 0.021(4) 0.028(5) -0.005(4) 0.003(4) 0.005(4)
N51 0.048(6) 0.025(5) 0.018(4) 0.000(4) -0.006(4) -0.004(4)
C1 0.035(6) 0.034(6) 0.017(5) 0.002(4) 0.004(4) 0.001(5)
C2 0.036(6) 0.027(5) 0.015(5) -0.004(4) -0.002(4) 0.006(5)
C3 0.029(6) 0.020(5) 0.031(5) 0.000(4) 0.000(4) -0.001(4)
C4 0.019(5) 0.032(6) 0.024(5) -0.002(4) 0.001(4) 0.000(4)
C5 0.022(5) 0.036(6) 0.019(5) 0.002(4) 0.004(4) 0.001(4)
C6 0.041(7) 0.028(6) 0.026(5) -0.001(5) 0.007(5) -0.004(5)
C11 0.037(6) 0.032(6) 0.026(5) -0.002(5) -0.002(5) 0.003(5)
C12 0.046(7) 0.025(6) 0.032(6) -0.002(5) -0.003(5) 0.014(5)
C13 0.048(7) 0.013(5) 0.027(5) 0.002(4) -0.005(5) 0.000(5)
C14 0.035(6) 0.022(5) 0.024(5) -0.002(4) 0.001(4) -0.002(4)
C15 0.051(8) 0.020(5) 0.033(6) -0.004(4) -0.003(5) 0.010(5)
C16 0.049(7) 0.032(6) 0.028(6) 0.004(5) 0.001(5) 0.007(6)
C31 0.030(6) 0.031(6) 0.028(5) 0.002(4) 0.002(5) 0.001(5)
C32 0.031(6) 0.024(5) 0.032(6) 0.002(4) 0.002(5) 0.002(5)
C33 0.028(6) 0.025(5) 0.030(5) 0.006(4) -0.003(4) -0.003(4)
C34 0.015(5) 0.026(5) 0.030(5) 0.003(4) -0.001(4) -0.004(4)
C35 0.039(7) 0.033(6) 0.027(5) 0.005(5) 0.010(5) -0.002(5)
C36 0.030(6) 0.034(6) 0.025(5) -0.005(5) 0.002(4) 0.001(5)
C51 0.034(6) 0.030(6) 0.022(5) 0.000(4) 0.006(4) 0.003(5)
C52 0.047(7) 0.026(6) 0.027(6) 0.001(5) 0.007(5) 0.000(5)
C53 0.033(6) 0.029(6) 0.028(5) 0.005(5) 0.000(5) -0.007(5)
C54 0.017(5) 0.033(6) 0.022(5) 0.000(4) 0.008(4) 0.000(4)
C55 0.034(6) 0.027(6) 0.026(5) 0.002(4) 0.004(4) -0.001(5)
C56 0.031(6) 0.025(6) 0.033(6) 0.002(5) -0.004(5) 0.002(5)

loop_
_atom_type_symbol
_atom_type_description
_atom_type_scat_dispersion_real
_atom_type_scat_dispersion_imag
_atom_type_scat_source
Hg Hg -2.3894 9.2266 'International Tables Vol C Tables 4.2.6.8 and 6.1.1.4'
Br Br -0.2901 2.4595 'International Tables Vol C Tables 4.2.6.8 and 6.1.1.4'
O O 0.0106 0.0060 'International Tables Vol C Tables 4.2.6.8 and 6.1.1.4'
N N 0.0061 0.0033 'International Tables Vol C Tables 4.2.6.8 and 6.1.1.4'
C C 0.0033 0.0016 'International Tables Vol C Tables 4.2.6.8 and 6.1.1.4'
H H 0.0000 0.0000 'International Tables Vol C Tables 4.2.6.8 and 6.1.1.4'

loop_
_geom_angle_atom_site_label_1
_geom_angle_atom_site_label_2
_geom_angle_atom_site_label_3
_geom_angle
_geom_angle_site_symmetry_1
_geom_angle_site_symmetry_3
N11 Hg1 N31 103.8(3) . .
N11 Hg1 Br2 109.1(2) . .
N31 Hg1 Br2 103.2(2) . .
N11 Hg1 Br1 103.9(2) . .
N31 Hg1 Br1 100.4(2) . .
Br2 Hg1 Br1 132.90(5) . .
N51 Hg2 Br4 109.2(2) . .
N51 Hg2 Br3 125.0(2) . .
Br4 Hg2 Br3 125.71(5) . .
N51 Hg2 Br4 87.5(2) . 8_557
Br4 Hg2 Br4 92.89(5) . 8_557
Br3 Hg2 Br4 87.93(4) . 8_557
N51 Hg2 Br3 93.9(2) . 8_657
Br4 Hg2 Br3 86.72(4) . 8_657
Br3 Hg2 Br3 91.22(4) . 8_657
Br4 Hg2 Br3 178.60(4) 8_557 8_657
Hg2 Br3 Hg2 91.83(4) . 8_557
Hg2 Br4 Hg2 93.53(5) . 8_657
C1 O1 C11 119.6(8) . .
C3 O3 C31 117.2(8) . .
C5 O5 C51 118.8(8) . .
C12 N11 C16 117.4(9) . .
C12 N11 Hg1 125.2(7) . .
C16 N11 Hg1 117.3(7) . .
C36 N31 C32 116.7(9) . .
C36 N31 Hg1 128.3(7) . .
C32 N31 Hg1 113.9(7) . .
C52 N51 C56 117.4(9) . .
C52 N51 Hg2 118.6(7) . .
C56 N51 Hg2 123.4(7) . .
C2 C1 C6 123.4(10) . .
C2 C1 O1 114.0(9) . .
C6 C1 O1 122.5(10) . .
C1 C2 C3 118.1(9) . .
C1 C2 H1 121.0 . .
C3 C2 H1 121.0 . .
O3 C3 C2 115.4(9) . .
O3 C3 C4 123.0(9) . .
C2 C3 C4 121.5(10) . .
C5 C4 C3 117.5(9) . .
C5 C4 H2 121.3 . .
C3 C4 H2 121.3 . .
O5 C5 C4 113.6(9) . .
O5 C5 C6 124.0(10) . .
C4 C5 C6 122.4(9) . .
C1 C6 C5 117.1(10) . .
C1 C6 H3 121.5 . .
C5 C6 H3 121.5 . .
O1 C11 C14 106.3(8) . .
O1 C11 H4 110.5 . .
C14 C11 H4 110.5 . .
O1 C11 H5 110.5 . .
C14 C11 H5 110.5 . .
H4 C11 H5 108.7 . .
N11 C12 C13 122.6(10) . .
N11 C12 H6 118.7 . .
C13 C12 H6 118.7 . .
C14 C13 C12 120.5(9) . .
C14 C13 H7 119.8 . .
C12 C13 H7 119.8 . .
C13 C14 C15 117.2(9) . .
C13 C14 C11 121.6(9) . .
C15 C14 C11 121.1(9) . .
C14 C15 C16 119.0(10) . .
C14 C15 H8 120.5 . .
C16 C15 H8 120.5 . .
N11 C16 C15 123.2(10) . .
N11 C16 H9 118.4 . .
C15 C16 H9 118.4 . .
O3 C31 C34 110.6(8) . 3
O3 C31 H10 109.5 . .
C34 C31 H10 109.5 3 .
O3 C31 H11 109.5 . .
C34 C31 H11 109.5 3 .
H10 C31 H11 108.1 . .
N31 C32 C33 122.2(10) . .
N31 C32 H12 118.9 . .
C33 C32 H12 118.9 . .
C32 C33 C34 120.3(10) . .
C32 C33 H13 119.8 . .
C34 C33 H13 119.8 . .
C33 C34 C35 118.1(10) . .
C33 C34 C31 119.2(9) . 3_545
C35 C34 C31 122.6(9) . 3_545
C34 C35 C36 118.2(10) . .
C34 C35 H14 120.9 . .
C36 C35 H14 120.9 . .
N31 C36 C35 124.3(10) . .
N31 C36 H15 117.8 . .
C35 C36 H15 117.8 . .
O5 C51 C54 108.6(8) . .
O5 C51 H16 110.0 . .
C54 C51 H16 110.0 . .
O5 C51 H17 110.0 . .
C54 C51 H17 110.0 . .
H16 C51 H17 108.4 . .
N51 C52 C53 124.7(10) . .
N51 C52 H18 117.7 . .
C53 C52 H18 117.7 . .
C52 C53 C54 118.4(10) . .
C52 C53 H19 120.8 . .
C54 C53 H19 120.8 . .
C53 C54 C55 117.7(9) . .
C53 C54 C51 121.2(10) . .
C55 C54 C51 121.0(9) . .
C56 C55 C54 119.8(10) . .
C56 C55 H20 120.1 . .
C54 C55 H20 120.1 . .
N51 C56 C55 122.0(10) . .
N51 C56 H21 119.0 . .
C55 C56 H21 119.0 . .

loop_
_geom_bond_atom_site_label_1
_geom_bond_atom_site_label_2
_geom_bond_distance
_geom_bond_site_symmetry_2
Hg1 N11 2.322(8) .
Hg1 N31 2.406(9) .
Hg1 Br2 2.5081(13) .
Hg1 Br1 2.5169(13) .
Hg2 N51 2.255(8) .
Hg2 Br4 2.5284(15) .
Hg2 Br3 2.5384(13) .
Hg2 Br4 3.0264(16) 8_557
Hg2 Br3 3.0903(14) 8_657
Br3 Hg2 3.0903(14) 8_557
Br4 Hg2 3.0264(15) 8_657
O1 C1 1.391(12) .
O1 C11 1.424(13) .
O3 C3 1.371(12) .
O3 C31 1.408(13) .
O5 C5 1.364(12) .
O5 C51 1.392(12) .
N11 C12 1.332(14) .
N11 C16 1.344(14) .
N31 C36 1.314(14) .
N31 C32 1.377(13) .
N51 C52 1.324(14) .
N51 C56 1.364(14) .
C1 C2 1.376(14) .
C1 C6 1.388(15) .
C2 C3 1.383(14) .
C2 H1 0.9500 .
C3 C4 1.419(14) .
C4 C5 1.387(14) .
C4 H2 0.9500 .
C5 C6 1.398(14) .
C6 H3 0.9500 .
C11 C14 1.492(14) .
C11 H4 0.9900 .
C11 H5 0.9900 .
C12 C13 1.393(15) .
C12 H6 0.9500 .
C13 C14 1.380(14) .
C13 H7 0.9500 .
C14 C15 1.390(15) .
C15 C16 1.399(15) .
C15 H8 0.9500 .
C16 H9 0.9500 .
C31 C34 1.498(14) 3
C31 H10 0.9900 .
C31 H11 0.9900 .
C32 C33 1.379(14) .
C32 H12 0.9500 .
C33 C34 1.380(14) .
C33 H13 0.9500 .
C34 C35 1.383(15) .
C34 C31 1.498(14) 3_545
C35 C36 1.411(15) .
C35 H14 0.9500 .
C36 H15 0.9500 .
C51 C54 1.507(14) .
C51 H16 0.9900 .
C51 H17 0.9900 .
C52 C53 1.386(15) .
C52 H18 0.9500 .
C53 C54 1.389(15) .
C53 H19 0.9500 .
C54 C55 1.410(15) .
C55 C56 1.378(14) .
C55 H20 0.9500 .
C56 H21 0.9500 .

loop_
_geom_torsion_atom_site_label_1
_geom_torsion_atom_site_label_2
_geom_torsion_atom_site_label_3
_geom_torsion_atom_site_label_4
_geom_torsion
_geom_torsion_site_symmetry_1
_geom_torsion_site_symmetry_4
N51 Hg2 Br3 Hg2 -85.6(3) . 8_557
Br4 Hg2 Br3 Hg2 91.98(6) . 8_557
Br4 Hg2 Br3 Hg2 -0.08(4) 8_557 8_557
Br3 Hg2 Br3 Hg2 178.81(4) 8_657 8_557
N51 Hg2 Br4 Hg2 -92.9(3) . 8_657
Br3 Hg2 Br4 Hg2 89.22(6) . 8_657
Br4 Hg2 Br4 Hg2 178.74(5) 8_557 8_657
Br3 Hg2 Br4 Hg2 0.08(4) 8_657 8_657
N31 Hg1 N11 C12 61.7(10) . .
Br2 Hg1 N11 C12 -47.8(10) . .
Br1 Hg1 N11 C12 166.3(9) . .
N31 Hg1 N11 C16 -114.8(9) . .
Br2 Hg1 N11 C16 135.6(8) . .
Br1 Hg1 N11 C16 -10.3(9) . .
N11 Hg1 N31 C36 -25.3(10) . .
Br2 Hg1 N31 C36 88.6(9) . .
Br1 Hg1 N31 C36 -132.5(9) . .
N11 Hg1 N31 C32 166.7(7) . .
Br2 Hg1 N31 C32 -79.5(7) . .
Br1 Hg1 N31 C32 59.4(7) . .
Br4 Hg2 N51 C52 -68.4(9) . .
Br3 Hg2 N51 C52 109.5(8) . .
Br4 Hg2 N51 C52 23.7(8) 8_557 .
Br3 Hg2 N51 C52 -156.3(8) 8_657 .
Br4 Hg2 N51 C56 120.7(8) . .
Br3 Hg2 N51 C56 -61.3(9) . .
Br4 Hg2 N51 C56 -147.1(9) 8_557 .
Br3 Hg2 N51 C56 32.9(9) 8_657 .
C11 O1 C1 C2 177.3(10) . .
C11 O1 C1 C6 1.6(17) . .
C6 C1 C2 C3 -2.8(17) . .
O1 C1 C2 C3 -178.5(10) . .
C31 O3 C3 C2 -173.0(9) . .
C31 O3 C3 C4 5.3(15) . .
C1 C2 C3 O3 179.3(10) . .
C1 C2 C3 C4 1.0(16) . .
O3 C3 C4 C5 -177.2(10) . .
C2 C3 C4 C5 1.0(16) . .
C51 O5 C5 C4 -171.9(9) . .
C51 O5 C5 C6 9.1(16) . .
C3 C4 C5 O5 179.8(9) . .
C3 C4 C5 C6 -1.3(16) . .
C2 C1 C6 C5 2.6(17) . .
O1 C1 C6 C5 177.9(10) . .
O5 C5 C6 C1 178.5(10) . .
C4 C5 C6 C1 -0.4(16) . .
C1 O1 C11 C14 176.6(10) . .
C16 N11 C12 C13 0.3(18) . .
Hg1 N11 C12 C13 -176.3(8) . .
N11 C12 C13 C14 1.2(18) . .
C12 C13 C14 C15 -3.2(17) . .
C12 C13 C14 C11 179.1(11) . .
O1 C11 C14 C13 -165.6(10) . .
O1 C11 C14 C15 16.8(15) . .
C13 C14 C15 C16 3.9(18) . .
C11 C14 C15 C16 -178.4(11) . .
C12 N11 C16 C15 0.5(18) . .
Hg1 N11 C16 C15 177.3(10) . .
C14 C15 C16 N11 -3(2) . .
C3 O3 C31 C34 177.9(9) . 3
C36 N31 C32 C33 -2.4(16) . .
Hg1 N31 C32 C33 167.1(8) . .
N31 C32 C33 C34 -0.1(16) . .
C32 C33 C34 C35 3.3(16) . .
C32 C33 C34 C31 -176.9(10) . 3_545
C33 C34 C35 C36 -3.7(16) . .
C31 C34 C35 C36 176.5(10) 3_545 .
C32 N31 C36 C35 1.9(16) . .
Hg1 N31 C36 C35 -165.9(8) . .
C34 C35 C36 N31 1.2(17) . .
C5 O5 C51 C54 175.1(9) . .
C56 N51 C52 C53 2.1(18) . .
Hg2 N51 C52 C53 -169.2(9) . .
N51 C52 C53 C54 0.5(18) . .
C52 C53 C54 C55 -2.5(16) . .
C52 C53 C54 C51 178.0(10) . .
O5 C51 C54 C53 -12.8(14) . .
O5 C51 C54 C55 167.7(9) . .
C53 C54 C55 C56 1.9(16) . .
C51 C54 C55 C56 -178.6(10) . .
C52 N51 C56 C55 -2.8(17) . .
Hg2 N51 C56 C55 168.2(8) . .
C54 C55 C56 N51 0.8(17) . .
